data_4109655
loop_
_publ_author_name
'Ahmet Gunay'
'William D. Jones'

_publ_contact_author_address 'Department of Chemistry, University of Rochester, Rochester, New York 14627'
_publ_contact_author_email jones@chem.rochester.edu
_publ_contact_author_name 'William D. Jones'
_publ_section_title
;
 Cleavage of Carbon-Carbon Bonds of Diphenylacetylene and Its Derivatives
 via Photolysis of Pt Complexes: Tuning the C-C Bond Formation Energy
 toward Selective C-C Bond Activation
;
_journal_name_full 'Journal of the American Chemical Society'
_journal_page_first 8729
_journal_page_last 8735
_journal_paper_doi 10.1021/ja071698k
_journal_volume 129
_journal_year 2007
_chemical_formula_moiety 'C36 H58 P2 Pt'
_chemical_formula_sum 'C36 H58 P2 Pt'
_chemical_formula_weight 747.85
_chemical_name_common jonag16
_chemical_name_systematic 'Ni(dippe)(xylyl)(CCxylyl), 4'
_space_group_IT_number 29
_symmetry_cell_setting orthorhombic
_symmetry_space_group_name_Hall 'P 2c -2ac'
_symmetry_space_group_name_H-M 'P c a 21'
_atom_sites_solution_hydrogens geom
_atom_sites_solution_primary direct
_atom_sites_solution_secondary difmap
_audit_creation_method SHELXL-97
_cell_angle_alpha 90.00
_cell_angle_beta 90.00
_cell_angle_gamma 90.00
_cell_formula_units_Z 4
_cell_length_a 18.761(3)
_cell_length_b 8.4970(11)
_cell_length_c 21.895(3)
_cell_measurement_reflns_used 3854
_cell_measurement_temperature 150.0(1)
_cell_measurement_theta_max 29.40
_cell_measurement_theta_min 2.63
_cell_volume 3490.3(9)
_computing_cell_refinement 'SAINT (Bruker, 2003)'
_computing_data_collection 'APEX2 (Bruker, 2004)'
_computing_data_reduction 'SAINT (Bruker, 2003)'
_computing_molecular_graphics 'SHELXTL (Bruker, 2000)'
_computing_publication_material 'SHELXTL (Bruker, 2000)'
_computing_structure_refinement 'SHELXL-97 (Sheldrick, 1997)'
_computing_structure_solution 'SHELXS-97 (Sheldrick, 1997)'
_diffrn_ambient_temperature 150.0(1)
_diffrn_measured_fraction_theta_full 0.994
_diffrn_measured_fraction_theta_max 0.994
_diffrn_measurement_device_type 'Bruker SMART APEX II CCD Platform'
_diffrn_measurement_method 'area detector, \w scans per \f'
_diffrn_radiation_monochromator graphite
_diffrn_radiation_source 'fine-focus sealed tube'
_diffrn_radiation_type MoK\a
_diffrn_radiation_wavelength 0.71073
_diffrn_reflns_av_R_equivalents 0.0477
_diffrn_reflns_av_sigmaI/netI 0.0420
_diffrn_reflns_limit_h_max 26
_diffrn_reflns_limit_h_min -26
_diffrn_reflns_limit_k_max 12
_diffrn_reflns_limit_k_min -11
_diffrn_reflns_limit_l_max 30
_diffrn_reflns_limit_l_min -30
_diffrn_reflns_number 50612
_diffrn_reflns_theta_full 30.51
_diffrn_reflns_theta_max 30.51
_diffrn_reflns_theta_min 1.86
_exptl_absorpt_coefficient_mu 4.134
_exptl_absorpt_correction_T_max 0.3770
_exptl_absorpt_correction_T_min 0.2456
_exptl_absorpt_correction_type multi-scan
_exptl_absorpt_process_details 'SADABS (Blessing, 1995)'
_exptl_crystal_colour 'pale yellow'
_exptl_crystal_density_diffrn 1.423
_exptl_crystal_description block
_exptl_crystal_F_000 1528
_exptl_crystal_size_max 0.35
_exptl_crystal_size_mid 0.30
_exptl_crystal_size_min 0.24
_refine_diff_density_max 4.690
_refine_diff_density_min -4.808
_refine_diff_density_rms 0.179
_refine_ls_abs_structure_details 'Flack H D (1983), 5001 Friedel pairs, Acta Cryst. A39, 876-881'
_refine_ls_abs_structure_Flack 0.019(9)
_refine_ls_extinction_method none
_refine_ls_goodness_of_fit_ref 1.063
_refine_ls_hydrogen_treatment constr
_refine_ls_matrix_type full
_refine_ls_number_parameters 362
_refine_ls_number_reflns 10422
_refine_ls_number_restraints 7
_refine_ls_restrained_S_all 1.065
_refine_ls_R_factor_all 0.0585
_refine_ls_R_factor_gt 0.0461
_refine_ls_shift/su_max 0.002
_refine_ls_shift/su_mean 0.000
_refine_ls_structure_factor_coef Fsqd
_refine_ls_weighting_details 'calc w=1/[\s^2^(Fo^2^)+(0.0281P)^2^+33.5184P] where P=(Fo^2^+2Fc^2^)/3'
_refine_ls_weighting_scheme calc
_refine_ls_wR_factor_gt 0.1063
_refine_ls_wR_factor_ref 0.1104
_reflns_number_gt 8728
_reflns_number_total 10422
_reflns_threshold_expression >2sigma(I)
_cod_data_source_file ja071698krom20070310_091759.cif
_cod_data_source_block jonag16
_cod_original_cell_volume 3490.2(9)
_cod_database_code 4109655

loop_
_symmetry_equiv_pos_as_xyz
'x, y, z'
'-x, -y, z+1/2'
'x+1/2, -y, z'
'-x+1/2, y, z+1/2'

loop_
_atom_site_label
_atom_site_type_symbol
_atom_site_fract_x
_atom_site_fract_y
_atom_site_fract_z
_atom_site_U_iso_or_equiv
_atom_site_adp_type
_atom_site_occupancy
_atom_site_symmetry_multiplicity
_atom_site_calc_flag
_atom_site_refinement_flags
Pt1 Pt 0.851273(11) 0.90491(2) 0.388341(16) 0.02017(6) Uani 1 1 d .
P1 P 0.75978(10) 0.7448(2) 0.42200(8) 0.0197(3) Uani 1 1 d .
P2 P 0.80287(10) 0.8861(2) 0.29048(8) 0.0213(3) Uani 1 1 d .
C1 C 0.9250(4) 1.0579(9) 0.3580(3) 0.0226(10) Uani 1 1 d .
C2 C 0.9639(4) 1.1599(9) 0.3413(3) 0.0226(10) Uani 1 1 d .
C3 C 1.0061(4) 1.2861(9) 0.3156(3) 0.0248(14) Uani 1 1 d .
C4 C 1.0172(4) 1.4257(9) 0.3462(4) 0.0266(15) Uani 1 1 d .
H4A H 0.9992 1.4368 0.3865 0.032 Uiso 1 1 calc R
C5 C 1.0533(4) 1.5497(10) 0.3201(4) 0.0293(16) Uani 1 1 d .
C6 C 1.0795(4) 1.5317(9) 0.2610(4) 0.0288(16) Uani 1 1 d .
H6A H 1.1036 1.6174 0.2423 0.035 Uiso 1 1 calc R
C7 C 1.0715(4) 1.3935(10) 0.2289(4) 0.0284(16) Uani 1 1 d .
C8 C 1.0347(4) 1.2703(9) 0.2557(3) 0.0266(15) Uani 1 1 d .
H8A H 1.0285 1.1746 0.2339 0.032 Uiso 1 1 calc R
C9 C 0.9060(4) 0.9204(9) 0.4717(3) 0.0212(14) Uani 1 1 d .
C10 C 0.9568(4) 0.8110(10) 0.4899(3) 0.0263(15) Uani 1 1 d .
H10A H 0.9623 0.7183 0.4661 0.032 Uiso 1 1 calc R
C11 C 1.0000(4) 0.8294(10) 0.5409(4) 0.0294(16) Uani 1 1 d .
C12 C 0.9921(4) 0.9665(11) 0.5753(4) 0.0327(17) Uani 1 1 d .
H12A H 1.0203 0.9815 0.6109 0.039 Uiso 1 1 calc R
C13 C 0.9436(5) 1.0809(10) 0.5580(4) 0.0344(18) Uani 1 1 d .
C14 C 0.9028(4) 1.0588(10) 0.5064(4) 0.0289(16) Uani 1 1 d .
H14A H 0.8714 1.1403 0.4939 0.035 Uiso 1 1 calc R
C15 C 0.7841(4) 0.5540(9) 0.4614(4) 0.0251(15) Uani 1 1 d .
C16 C 0.8495(5) 0.4884(10) 0.4274(4) 0.0323(16) Uani 1 1 d .
H16A H 0.8685 0.3976 0.4497 0.049 Uiso 1 1 calc R
H16B H 0.8862 0.5701 0.4246 0.049 Uiso 1 1 calc R
H16C H 0.8355 0.4556 0.3862 0.049 Uiso 1 1 calc R
C17 C 0.8048(5) 0.5853(10) 0.5282(4) 0.0331(17) Uani 1 1 d .
H17A H 0.8236 0.4884 0.5464 0.050 Uiso 1 1 calc R
H17B H 0.7627 0.6198 0.5510 0.050 Uiso 1 1 calc R
H17C H 0.8414 0.6675 0.5297 0.050 Uiso 1 1 calc R
C18 C 0.7264(5) 0.4282(9) 0.4594(4) 0.0335(19) Uani 1 1 d .
H18A H 0.7450 0.3300 0.4766 0.050 Uiso 1 1 calc R
H18B H 0.7117 0.4106 0.4170 0.050 Uiso 1 1 calc R
H18C H 0.6852 0.4631 0.4834 0.050 Uiso 1 1 calc R
C19 C 0.6884(4) 0.8486(10) 0.4663(4) 0.0268(15) Uani 1 1 d .
C20 C 0.6296(5) 0.7428(12) 0.4927(4) 0.038(2) Uani 1 1 d .
H20A H 0.5902 0.8083 0.5073 0.056 Uiso 1 1 calc R
H20B H 0.6489 0.6812 0.5267 0.056 Uiso 1 1 calc R
H20C H 0.6122 0.6715 0.4608 0.056 Uiso 1 1 calc R
C21 C 0.6533(6) 0.9608(13) 0.4195(5) 0.057(3) Uani 1 1 d U
H21A H 0.6258 1.0414 0.4412 0.086 Uiso 1 1 calc R
H21B H 0.6214 0.9007 0.3928 0.086 Uiso 1 1 calc R
H21C H 0.6904 1.0115 0.3949 0.086 Uiso 1 1 calc R
C22 C 0.7224(5) 0.9437(11) 0.5199(4) 0.0345(19) Uani 1 1 d .
H22A H 0.6849 1.0000 0.5422 0.052 Uiso 1 1 calc R
H22B H 0.7567 1.0195 0.5035 0.052 Uiso 1 1 calc R
H22C H 0.7468 0.8713 0.5478 0.052 Uiso 1 1 calc R
C23 C 0.7767(4) 1.0746(9) 0.2490(4) 0.0279(16) Uani 1 1 d .
C24 C 0.8391(4) 1.1479(11) 0.2159(4) 0.0334(18) Uani 1 1 d .
H24A H 0.8254 1.2518 0.2004 0.050 Uiso 1 1 calc R
H24B H 0.8531 1.0803 0.1817 0.050 Uiso 1 1 calc R
H24C H 0.8793 1.1592 0.2441 0.050 Uiso 1 1 calc R
C25 C 0.7532(5) 1.1893(10) 0.2991(4) 0.0344(18) Uani 1 1 d .
H25A H 0.7468 1.2944 0.2815 0.052 Uiso 1 1 calc R
H25B H 0.7898 1.1936 0.3310 0.052 Uiso 1 1 calc R
H25C H 0.7081 1.1534 0.3168 0.052 Uiso 1 1 calc R
C26 C 0.7161(5) 1.0537(12) 0.2043(4) 0.041(2) Uani 1 1 d .
H26A H 0.7058 1.1544 0.1844 0.061 Uiso 1 1 calc R
H26B H 0.6736 1.0173 0.2262 0.061 Uiso 1 1 calc R
H26C H 0.7295 0.9757 0.1734 0.061 Uiso 1 1 calc R
C27 C 0.8578(4) 0.7582(10) 0.2377(3) 0.0280(15) Uani 1 1 d .
C28 C 0.8614(5) 0.5941(10) 0.2668(4) 0.0360(18) Uani 1 1 d .
H28A H 0.8897 0.5242 0.2407 0.054 Uiso 1 1 calc R
H28B H 0.8131 0.5516 0.2711 0.054 Uiso 1 1 calc R
H28C H 0.8839 0.6016 0.3071 0.054 Uiso 1 1 calc R
C29 C 0.9335(4) 0.8184(11) 0.2332(4) 0.0337(18) Uani 1 1 d .
H29A H 0.9631 0.7401 0.2124 0.051 Uiso 1 1 calc R
H29B H 0.9524 0.8371 0.2743 0.051 Uiso 1 1 calc R
H29C H 0.9341 0.9170 0.2100 0.051 Uiso 1 1 calc R
C30 C 0.8267(6) 0.7397(13) 0.1736(4) 0.042(2) Uani 1 1 d .
H30A H 0.8574 0.6701 0.1494 0.064 Uiso 1 1 calc R
H30B H 0.8239 0.8430 0.1538 0.064 Uiso 1 1 calc R
H30C H 0.7788 0.6940 0.1763 0.064 Uiso 1 1 calc R
C31 C 0.7131(4) 0.6709(9) 0.3528(4) 0.0262(15) Uani 1 1 d .
H31A H 0.7343 0.5688 0.3407 0.031 Uiso 1 1 calc R
H31B H 0.6624 0.6521 0.3630 0.031 Uiso 1 1 calc R
C32 C 0.7171(4) 0.7848(11) 0.2981(3) 0.0284(16) Uani 1 1 d .
H32A H 0.6790 0.8646 0.3024 0.034 Uiso 1 1 calc R
H32B H 0.7077 0.7250 0.2601 0.034 Uiso 1 1 calc R
C33 C 1.0619(5) 1.7031(11) 0.3536(5) 0.042(2) Uani 1 1 d .
H33A H 1.0851 1.6840 0.3930 0.062 Uiso 1 1 calc R
H33B H 1.0150 1.7505 0.3603 0.062 Uiso 1 1 calc R
H33C H 1.0914 1.7747 0.3292 0.062 Uiso 1 1 calc R
C34 C 1.1023(5) 1.3743(11) 0.1656(4) 0.0358(19) Uani 1 1 d .
H34A H 1.1499 1.4216 0.1642 0.054 Uiso 1 1 calc R
H34B H 1.0713 1.4269 0.1359 0.054 Uiso 1 1 calc R
H34D H 1.1056 1.2621 0.1557 0.054 Uiso 1 1 calc R
C35 C 1.0531(5) 0.7068(12) 0.5583(4) 0.040(2) Uani 1 1 d .
H35A H 1.0326 0.6022 0.5513 0.060 Uiso 1 1 calc R
H35D H 1.0654 0.7184 0.6015 0.060 Uiso 1 1 calc R
H35B H 1.0961 0.7192 0.5333 0.060 Uiso 1 1 calc R
C36 C 0.9378(7) 1.2344(13) 0.5941(5) 0.059(3) Uani 1 1 d .
H36D H 0.8881 1.2696 0.5946 0.089 Uiso 1 1 calc R
H36A H 0.9676 1.3150 0.5748 0.089 Uiso 1 1 calc R
H36B H 0.9541 1.2168 0.6361 0.089 Uiso 1 1 calc R

loop_
_atom_site_aniso_label
_atom_site_aniso_U_11
_atom_site_aniso_U_22
_atom_site_aniso_U_33
_atom_site_aniso_U_23
_atom_site_aniso_U_13
_atom_site_aniso_U_12
Pt1 0.02053(9) 0.02119(9) 0.01879(9) 0.0006(2) -0.00162(19) -0.00296(9)
P1 0.0218(8) 0.0178(8) 0.0195(8) 0.0008(6) 0.0011(6) -0.0017(7)
P2 0.0204(8) 0.0257(9) 0.0179(8) 0.0013(7) -0.0013(6) -0.0011(7)
C1 0.021(2) 0.028(3) 0.019(2) -0.0017(19) -0.0071(17) -0.0058(19)
C2 0.021(2) 0.028(3) 0.019(2) -0.0017(19) -0.0071(17) -0.0058(19)
C3 0.017(3) 0.027(4) 0.031(4) 0.005(3) -0.004(3) -0.002(3)
C4 0.021(3) 0.029(4) 0.031(4) 0.000(3) 0.000(3) -0.001(3)
C5 0.018(3) 0.031(4) 0.039(4) 0.001(3) -0.003(3) 0.000(3)
C6 0.022(3) 0.023(4) 0.042(4) 0.011(3) 0.001(3) -0.002(3)
C7 0.021(3) 0.036(4) 0.028(4) 0.008(3) 0.000(3) 0.003(3)
C8 0.026(4) 0.026(4) 0.028(4) 0.005(3) -0.005(3) -0.001(3)
C9 0.019(3) 0.025(4) 0.021(3) -0.002(3) 0.000(2) -0.004(3)
C10 0.024(3) 0.027(4) 0.027(4) 0.000(3) 0.000(3) 0.000(3)
C11 0.021(3) 0.034(4) 0.033(4) 0.004(3) -0.003(3) 0.002(3)
C12 0.028(4) 0.039(5) 0.031(4) 0.003(3) -0.008(3) -0.007(4)
C13 0.046(5) 0.030(4) 0.027(4) -0.007(3) -0.011(4) 0.002(4)
C14 0.028(4) 0.032(4) 0.026(4) 0.004(3) -0.005(3) 0.001(3)
C15 0.032(4) 0.017(3) 0.026(3) 0.002(3) -0.001(3) 0.000(3)
C16 0.031(4) 0.032(4) 0.034(4) -0.001(3) 0.000(4) 0.003(4)
C17 0.047(5) 0.029(4) 0.023(3) 0.004(3) -0.003(3) 0.000(4)
C18 0.041(5) 0.020(4) 0.039(4) 0.006(3) 0.007(4) -0.008(3)
C19 0.021(4) 0.034(4) 0.026(4) -0.006(3) 0.004(3) 0.000(3)
C20 0.027(4) 0.048(5) 0.038(4) 0.000(4) 0.009(3) -0.004(4)
C21 0.055(4) 0.048(4) 0.070(4) 0.030(4) -0.010(4) -0.002(4)
C22 0.040(5) 0.039(5) 0.024(4) -0.009(3) 0.009(3) -0.002(4)
C23 0.029(4) 0.026(4) 0.029(4) 0.003(3) -0.002(3) 0.001(3)
C24 0.031(4) 0.036(4) 0.034(4) 0.013(3) -0.002(3) -0.002(3)
C25 0.043(5) 0.024(4) 0.037(4) 0.009(3) 0.005(4) 0.009(3)
C26 0.035(4) 0.051(6) 0.036(4) 0.014(4) -0.011(4) 0.005(4)
C27 0.026(4) 0.038(4) 0.020(3) -0.001(3) 0.000(3) 0.003(3)
C28 0.043(5) 0.031(4) 0.034(4) -0.001(3) 0.005(4) 0.002(4)
C29 0.023(4) 0.043(5) 0.035(4) 0.000(4) 0.010(3) 0.001(3)
C30 0.049(5) 0.051(6) 0.027(4) -0.009(4) -0.001(4) 0.004(5)
C31 0.025(3) 0.022(4) 0.031(4) -0.004(3) 0.000(3) -0.007(3)
C32 0.019(3) 0.044(5) 0.022(3) -0.003(3) -0.002(3) 0.004(3)
C33 0.036(5) 0.031(4) 0.057(6) -0.006(4) -0.003(4) -0.005(4)
C34 0.036(4) 0.040(5) 0.031(4) 0.006(3) 0.005(3) -0.001(4)
C35 0.035(4) 0.041(5) 0.043(5) 0.003(4) -0.006(4) 0.008(4)
C36 0.068(7) 0.044(6) 0.066(7) -0.021(5) -0.035(6) 0.004(5)

loop_
_atom_type_symbol
_atom_type_description
_atom_type_scat_dispersion_real
_atom_type_scat_dispersion_imag
_atom_type_scat_source
C C 0.0033 0.0016 'International Tables Vol C Tables 4.2.6.8 and 6.1.1.4'
H H 0.0000 0.0000 'International Tables Vol C Tables 4.2.6.8 and 6.1.1.4'
P P 0.1023 0.0942 'International Tables Vol C Tables 4.2.6.8 and 6.1.1.4'
Pt Pt -1.7033 8.3905 'International Tables Vol C Tables 4.2.6.8 and 6.1.1.4'

loop_
_geom_angle_atom_site_label_1
_geom_angle_atom_site_label_2
_geom_angle_atom_site_label_3
_geom_angle
C1 Pt1 C9 84.9(3)
C1 Pt1 P1 175.4(2)
C9 Pt1 P1 97.0(2)
C1 Pt1 P2 90.50(19)
C9 Pt1 P2 173.6(2)
P1 Pt1 P2 87.90(7)
C31 P1 C19 104.1(4)
C31 P1 C15 101.3(3)
C19 P1 C15 109.9(4)
C31 P1 Pt1 106.8(2)
C19 P1 Pt1 114.8(3)
C15 P1 Pt1 118.1(3)
C32 P2 C27 105.3(4)
C32 P2 C23 102.3(4)
C27 P2 C23 109.4(4)
C32 P2 Pt1 106.9(2)
C27 P2 Pt1 112.8(2)
C23 P2 Pt1 118.7(3)
C2 C1 Pt1 173.5(7)
C1 C2 C3 174.0(7)
C4 C3 C8 118.2(7)
C4 C3 C2 122.1(7)
C8 C3 C2 119.7(7)
C5 C4 C3 122.1(8)
C5 C4 H4A 119.0
C3 C4 H4A 119.0
C4 C5 C6 118.3(8)
C4 C5 C33 120.9(8)
C6 C5 C33 120.7(8)
C7 C6 C5 122.0(7)
C7 C6 H6A 119.0
C5 C6 H6A 119.0
C6 C7 C8 118.9(7)
C6 C7 C34 121.3(7)
C8 C7 C34 119.9(8)
C7 C8 C3 120.5(7)
C7 C8 H8A 119.8
C3 C8 H8A 119.8
C10 C9 C14 115.8(7)
C10 C9 Pt1 122.9(5)
C14 C9 Pt1 120.2(5)
C11 C10 C9 123.7(7)
C11 C10 H10A 118.1
C9 C10 H10A 118.1
C10 C11 C12 117.8(7)
C10 C11 C35 121.0(8)
C12 C11 C35 121.1(7)
C13 C12 C11 120.5(7)
C13 C12 H12A 119.7
C11 C12 H12A 119.7
C14 C13 C12 119.6(8)
C14 C13 C36 120.1(8)
C12 C13 C36 120.3(8)
C13 C14 C9 122.3(8)
C13 C14 H14A 118.8
C9 C14 H14A 118.8
C18 C15 C17 109.2(7)
C18 C15 C16 107.4(7)
C17 C15 C16 108.7(7)
C18 C15 P1 114.7(6)
C17 C15 P1 110.3(5)
C16 C15 P1 106.4(5)
C15 C16 H16A 109.5
C15 C16 H16B 109.5
H16A C16 H16B 109.5
C15 C16 H16C 109.5
H16A C16 H16C 109.5
H16B C16 H16C 109.5
C15 C17 H17A 109.5
C15 C17 H17B 109.5
H17A C17 H17B 109.5
C15 C17 H17C 109.5
H17A C17 H17C 109.5
H17B C17 H17C 109.5
C15 C18 H18A 109.5
C15 C18 H18B 109.5
H18A C18 H18B 109.5
C15 C18 H18C 109.5
H18A C18 H18C 109.5
H18B C18 H18C 109.5
C20 C19 C21 107.7(8)
C20 C19 C22 108.3(7)
C21 C19 C22 110.7(8)
C20 C19 P1 115.6(6)
C21 C19 P1 104.5(6)
C22 C19 P1 109.9(5)
C19 C20 H20A 109.5
C19 C20 H20B 109.5
H20A C20 H20B 109.5
C19 C20 H20C 109.5
H20A C20 H20C 109.5
H20B C20 H20C 109.5
C19 C21 H21A 109.5
C19 C21 H21B 109.5
H21A C21 H21B 109.5
C19 C21 H21C 109.5
H21A C21 H21C 109.5
H21B C21 H21C 109.5
C19 C22 H22A 109.5
C19 C22 H22B 109.5
H22A C22 H22B 109.5
C19 C22 H22C 109.5
H22A C22 H22C 109.5
H22B C22 H22C 109.5
C26 C23 C24 108.7(7)
C26 C23 C25 108.8(7)
C24 C23 C25 107.7(7)
C26 C23 P2 113.8(6)
C24 C23 P2 112.1(6)
C25 C23 P2 105.6(5)
C23 C24 H24A 109.5
C23 C24 H24B 109.5
H24A C24 H24B 109.5
C23 C24 H24C 109.5
H24A C24 H24C 109.5
H24B C24 H24C 109.5
C23 C25 H25A 109.5
C23 C25 H25B 109.5
H25A C25 H25B 109.5
C23 C25 H25C 109.5
H25A C25 H25C 109.5
H25B C25 H25C 109.5
C23 C26 H26A 109.5
C23 C26 H26B 109.5
H26A C26 H26B 109.5
C23 C26 H26C 109.5
H26A C26 H26C 109.5
H26B C26 H26C 109.5
C29 C27 C30 109.4(7)
C29 C27 C28 107.0(7)
C30 C27 C28 107.7(7)
C29 C27 P2 110.9(6)
C30 C27 P2 114.4(6)
C28 C27 P2 107.1(5)
C27 C28 H28A 109.5
C27 C28 H28B 109.5
H28A C28 H28B 109.5
C27 C28 H28C 109.5
H28A C28 H28C 109.5
H28B C28 H28C 109.5
C27 C29 H29A 109.5
C27 C29 H29B 109.5
H29A C29 H29B 109.5
C27 C29 H29C 109.5
H29A C29 H29C 109.5
H29B C29 H29C 109.5
C27 C30 H30A 109.5
C27 C30 H30B 109.5
H30A C30 H30B 109.5
C27 C30 H30C 109.5
H30A C30 H30C 109.5
H30B C30 H30C 109.5
C32 C31 P1 113.4(5)
C32 C31 H31A 108.9
P1 C31 H31A 108.9
C32 C31 H31B 108.9
P1 C31 H31B 108.9
H31A C31 H31B 107.7
C31 C32 P2 114.1(5)
C31 C32 H32A 108.7
P2 C32 H32A 108.7
C31 C32 H32B 108.7
P2 C32 H32B 108.7
H32A C32 H32B 107.6
C5 C33 H33A 109.5
C5 C33 H33B 109.5
H33A C33 H33B 109.5
C5 C33 H33C 109.5
H33A C33 H33C 109.5
H33B C33 H33C 109.5
C7 C34 H34A 109.5
C7 C34 H34B 109.5
H34A C34 H34B 109.5
C7 C34 H34D 109.5
H34A C34 H34D 109.5
H34B C34 H34D 109.5
C11 C35 H35A 109.5
C11 C35 H35D 109.5
H35A C35 H35D 109.5
C11 C35 H35B 109.5
H35A C35 H35B 109.5
H35D C35 H35B 109.5
C13 C36 H36D 109.5
C13 C36 H36A 109.5
H36D C36 H36A 109.5
C13 C36 H36B 109.5
H36D C36 H36B 109.5
H36A C36 H36B 109.5

loop_
_geom_bond_atom_site_label_1
_geom_bond_atom_site_label_2
_geom_bond_distance
Pt1 C1 2.012(7)
Pt1 C9 2.098(7)
Pt1 P1 2.3110(18)
Pt1 P2 2.3326(18)
P1 C31 1.860(8)
P1 C19 1.875(8)
P1 C15 1.891(8)
P2 C32 1.832(8)
P2 C27 1.891(8)
P2 C23 1.905(8)
C1 C2 1.190(10)
C2 C3 1.447(10)
C3 C4 1.378(11)
C3 C8 1.424(11)
C4 C5 1.377(11)
C4 H4A 0.9500
C5 C6 1.392(12)
C5 C33 1.503(12)
C6 C7 1.378(12)
C6 H6A 0.9500
C7 C8 1.383(11)
C7 C34 1.509(11)
C8 H8A 0.9500
C9 C10 1.390(10)
C9 C14 1.401(11)
C10 C11 1.389(11)
C10 H10A 0.9500
C11 C12 1.395(12)
C11 C35 1.491(12)
C12 C13 1.385(12)
C12 H12A 0.9500
C13 C14 1.378(11)
C13 C36 1.528(12)
C14 H14A 0.9500
C15 C18 1.522(11)
C15 C17 1.537(11)
C15 C16 1.540(11)
C16 H16A 0.9800
C16 H16B 0.9800
C16 H16C 0.9800
C17 H17A 0.9800
C17 H17B 0.9800
C17 H17C 0.9800
C18 H18A 0.9800
C18 H18B 0.9800
C18 H18C 0.9800
C19 C20 1.535(11)
C19 C21 1.548(13)
C19 C22 1.561(11)
C20 H20A 0.9800
C20 H20B 0.9800
C20 H20C 0.9800
C21 H21A 0.9800
C21 H21B 0.9800
C21 H21C 0.9800
C22 H22A 0.9800
C22 H22B 0.9800
C22 H22C 0.9800
C23 C26 1.511(12)
C23 C24 1.512(11)
C23 C25 1.531(12)
C24 H24A 0.9800
C24 H24B 0.9800
C24 H24C 0.9800
C25 H25A 0.9800
C25 H25B 0.9800
C25 H25C 0.9800
C26 H26A 0.9800
C26 H26B 0.9800
C26 H26C 0.9800
C27 C29 1.514(11)
C27 C30 1.529(11)
C27 C28 1.534(12)
C28 H28A 0.9800
C28 H28B 0.9800
C28 H28C 0.9800
C29 H29A 0.9800
C29 H29B 0.9800
C29 H29C 0.9800
C30 H30A 0.9800
C30 H30B 0.9800
C30 H30C 0.9800
C31 C32 1.541(11)
C31 H31A 0.9900
C31 H31B 0.9900
C32 H32A 0.9900
C32 H32B 0.9900
C33 H33A 0.9800
C33 H33B 0.9800
C33 H33C 0.9800
C34 H34A 0.9800
C34 H34B 0.9800
C34 H34D 0.9800
C35 H35A 0.9800
C35 H35D 0.9800
C35 H35B 0.9800
C36 H36D 0.9800
C36 H36A 0.9800
C36 H36B 0.9800

loop_
_geom_torsion_atom_site_label_1
_geom_torsion_atom_site_label_2
_geom_torsion_atom_site_label_3
_geom_torsion_atom_site_label_4
_geom_torsion
C1 Pt1 P1 C31 79(3)
C9 Pt1 P1 C31 -166.8(3)
P2 Pt1 P1 C31 9.2(3)
C1 Pt1 P1 C19 -36(3)
C9 Pt1 P1 C19 78.4(4)
P2 Pt1 P1 C19 -105.7(3)
C1 Pt1 P1 C15 -168(2)
C9 Pt1 P1 C15 -53.7(3)
P2 Pt1 P1 C15 122.3(3)
C1 Pt1 P2 C32 -167.8(4)
C9 Pt1 P2 C32 149.1(19)
P1 Pt1 P2 C32 7.9(3)
C1 Pt1 P2 C27 76.9(4)
C9 Pt1 P2 C27 33.9(19)
P1 Pt1 P2 C27 -107.4(3)
C1 Pt1 P2 C23 -53.0(4)
C9 Pt1 P2 C23 -96.1(19)
P1 Pt1 P2 C23 122.7(3)
C9 Pt1 C1 C2 -96(5)
P1 Pt1 C1 C2 19(7)
P2 Pt1 C1 C2 88(5)
Pt1 C1 C2 C3 -70(11)
C1 C2 C3 C4 118(8)
C1 C2 C3 C8 -59(8)
C8 C3 C4 C5 1.4(11)
C2 C3 C4 C5 -175.6(7)
C3 C4 C5 C6 -0.2(11)
C3 C4 C5 C33 177.4(8)
C4 C5 C6 C7 -1.4(12)
C33 C5 C6 C7 -179.0(8)
C5 C6 C7 C8 1.7(12)
C5 C6 C7 C34 -178.0(7)
C6 C7 C8 C3 -0.4(11)
C34 C7 C8 C3 179.2(7)
C4 C3 C8 C7 -1.1(11)
C2 C3 C8 C7 176.0(7)
C1 Pt1 C9 C10 -97.1(6)
P1 Pt1 C9 C10 87.1(6)
P2 Pt1 C9 C10 -54(2)
C1 Pt1 C9 C14 70.4(6)
P1 Pt1 C9 C14 -105.4(6)
P2 Pt1 C9 C14 113.7(18)
C14 C9 C10 C11 3.5(11)
Pt1 C9 C10 C11 171.4(6)
C9 C10 C11 C12 -0.7(12)
C9 C10 C11 C35 179.5(8)
C10 C11 C12 C13 -1.2(12)
C35 C11 C12 C13 178.7(9)
C11 C12 C13 C14 0.1(13)
C11 C12 C13 C36 -177.0(9)
C12 C13 C14 C9 3.0(14)
C36 C13 C14 C9 -179.9(9)
C10 C9 C14 C13 -4.6(12)
Pt1 C9 C14 C13 -173.0(7)
C31 P1 C15 C18 -40.6(7)
C19 P1 C15 C18 69.1(7)
Pt1 P1 C15 C18 -156.7(5)
C31 P1 C15 C17 -164.3(6)
C19 P1 C15 C17 -54.6(7)
Pt1 P1 C15 C17 79.6(6)
C31 P1 C15 C16 78.0(6)
C19 P1 C15 C16 -172.3(5)
Pt1 P1 C15 C16 -38.1(6)
C31 P1 C19 C20 67.4(7)
C15 P1 C19 C20 -40.3(7)
Pt1 P1 C19 C20 -176.2(5)
C31 P1 C19 C21 -50.8(7)
C15 P1 C19 C21 -158.5(6)
Pt1 P1 C19 C21 65.6(7)
C31 P1 C19 C22 -169.6(6)
C15 P1 C19 C22 82.6(6)
Pt1 P1 C19 C22 -53.2(6)
C32 P2 C23 C26 -33.8(7)
C27 P2 C23 C26 77.4(7)
Pt1 P2 C23 C26 -151.1(6)
C32 P2 C23 C24 -157.6(6)
C27 P2 C23 C24 -46.4(7)
Pt1 P2 C23 C24 85.1(6)
C32 P2 C23 C25 85.4(6)
C27 P2 C23 C25 -163.3(5)
Pt1 P2 C23 C25 -31.8(6)
C32 P2 C27 C29 -173.4(6)
C23 P2 C27 C29 77.4(6)
Pt1 P2 C27 C29 -57.1(6)
C32 P2 C27 C30 62.3(7)
C23 P2 C27 C30 -46.9(7)
Pt1 P2 C27 C30 178.5(6)
C32 P2 C27 C28 -56.9(6)
C23 P2 C27 C28 -166.2(5)
Pt1 P2 C27 C28 59.3(6)
C19 P1 C31 C32 92.9(6)
C15 P1 C31 C32 -153.1(6)
Pt1 P1 C31 C32 -28.9(6)
P1 C31 C32 P2 37.9(8)
C27 P2 C32 C31 92.1(6)
C23 P2 C32 C31 -153.5(6)
Pt1 P2 C32 C31 -28.1(7)
